data_4073944
loop_
_publ_author_name
'Wagner, Harald'
'Wallner, Andreas'
'Fischer, Jelena'
'Flock, Michaela'
'Baumgartner, Judith'
'Marschner, Christoph'

_publ_section_title
;
 Rearrangement of Cyclic Silanes with Aluminum Trichloride
;
_journal_issue 27
_journal_name_full Organometallics
_journal_page_first 6704
_journal_paper_doi 10.1021/om7007524
_journal_volume 26
_journal_year 2007
_chemical_formula_sum 'C22 H66 Si11'
_chemical_formula_weight 639.74
_chemical_name_systematic
;
 ?
;
_space_group_IT_number 9
_symmetry_cell_setting triclinic
_symmetry_space_group_name_Hall 'C -2yc'
_symmetry_space_group_name_H-M 'C 1 c 1'
_atom_sites_solution_hydrogens geom
_atom_sites_solution_primary direct
_atom_sites_solution_secondary difmap
_audit_creation_method SHELXL-97
_cell_angle_alpha 90.00
_cell_angle_beta 92.44(3)
_cell_angle_gamma 90.00
_cell_formula_units_Z 4
_cell_length_a 9.4260(19)
_cell_length_b 17.381(6)
_cell_length_c 25.200(5)
_cell_measurement_temperature 100(2)
_cell_volume 4124.9(18)
_computing_cell_refinement 'Bruker XSCANS'
_computing_data_collection 'Bruker XSCANS'
_computing_data_reduction 'Bruker SHELXTL'
_computing_molecular_graphics 'Bruker SHELXTL'
_computing_publication_material 'Bruker SHELXTL'
_computing_structure_refinement 'SHELXL-97 (Sheldrick, 1997)'
_computing_structure_solution 'SHELXS-97 (Sheldrick, 1990)'
_diffrn_ambient_temperature 100(2)
_diffrn_measured_fraction_theta_full 0.999
_diffrn_measured_fraction_theta_max 0.999
_diffrn_measurement_device_type 'Bruker P4'
_diffrn_measurement_method '\w scans'
_diffrn_radiation_monochromator graphite
_diffrn_radiation_source 'fine-focus sealed tube'
_diffrn_radiation_type MoK\a
_diffrn_radiation_wavelength 0.71073
_diffrn_reflns_av_R_equivalents 0.1385
_diffrn_reflns_av_sigmaI/netI 0.2061
_diffrn_reflns_limit_h_max 10
_diffrn_reflns_limit_h_min -10
_diffrn_reflns_limit_k_max 20
_diffrn_reflns_limit_k_min -20
_diffrn_reflns_limit_l_max 29
_diffrn_reflns_limit_l_min -29
_diffrn_reflns_number 13676
_diffrn_reflns_theta_full 24.50
_diffrn_reflns_theta_max 24.50
_diffrn_reflns_theta_min 1.62
_exptl_absorpt_coefficient_mu 0.359
_exptl_absorpt_correction_T_max 0.9382
_exptl_absorpt_correction_T_min 0.8876
_exptl_absorpt_correction_type none
_exptl_crystal_density_diffrn 1.030
_exptl_crystal_density_method 'not measured'
_exptl_crystal_F_000 1408
_exptl_crystal_size_max 0.34
_exptl_crystal_size_mid 0.22
_exptl_crystal_size_min 0.18
_refine_diff_density_max 1.477
_refine_diff_density_min -0.791
_refine_diff_density_rms 0.195
_refine_ls_abs_structure_details 'Flack H D (1983), Acta Cryst. A39, 876-881'
_refine_ls_abs_structure_Flack 0.0(6)
_refine_ls_extinction_method none
_refine_ls_goodness_of_fit_ref 1.135
_refine_ls_hydrogen_treatment mixed
_refine_ls_matrix_type full
_refine_ls_number_parameters 321
_refine_ls_number_reflns 6747
_refine_ls_number_restraints 2
_refine_ls_restrained_S_all 1.135
_refine_ls_R_factor_all 0.1812
_refine_ls_R_factor_gt 0.1543
_refine_ls_shift/su_max 1.121
_refine_ls_shift/su_mean 0.009
_refine_ls_structure_factor_coef Fsqd
_refine_ls_weighting_details 'calc w=1/[\s^2^(Fo^2^)+(0.1217P)^2^+131.0595P] where P=(Fo^2^+2Fc^2^)/3'
_refine_ls_weighting_scheme calc
_refine_ls_wR_factor_gt 0.3345
_refine_ls_wR_factor_ref 0.3548
_reflns_number_gt 5155
_reflns_number_total 6747
_reflns_threshold_expression >2sigma(I)
_cod_data_source_file om7007524-file001.cif
_cod_data_source_block 18_404
_cod_depositor_comments
;
The following automatic conversions were performed:

'_symmetry_cell_setting' value 'Triclinic' changed to 'triclinic'
according to /home/saulius/struct/CIF-dictionaries/cif_core.dic
dictionary named 'cif_core.dic' version 2.4.1 from 2010-06-29.

Automatic conversion script
Id: cif_fix_values 1715 2011-07-08 13:25:40Z adriana 
;
_cod_original_sg_symbol_H-M P1
_cod_database_code 4073944

loop_
_symmetry_equiv_pos_as_xyz
'x, y, z'
'x, -y, z+1/2'
'x+1/2, y+1/2, z'
'x+1/2, -y+1/2, z+1/2'

loop_
_atom_site_label
_atom_site_type_symbol
_atom_site_fract_x
_atom_site_fract_y
_atom_site_fract_z
_atom_site_U_iso_or_equiv
_atom_site_adp_type
_atom_site_occupancy
_atom_site_symmetry_multiplicity
_atom_site_calc_flag
_atom_site_refinement_flags
Si1 Si 0.8099(5) 0.1983(2) 0.24005(18) 0.0162(10) Uani 1 1 d .
Si2 Si 0.8322(5) 0.0740(2) 0.20293(18) 0.0171(11) Uani 1 1 d .
Si3 Si 0.7309(5) 0.0826(2) 0.11516(17) 0.0115(10) Uani 1 1 d .
Si4 Si 0.6165(5) 0.2021(3) 0.10966(18) 0.0140(10) Uani 1 1 d .
Si5 Si 0.5848(6) 0.2347(3) 0.19838(19) 0.0220(12) Uani 1 1 d .
Si6 Si 0.8381(4) 0.2181(2) 0.33248(17) 0.0096(9) Uani 1 1 d .
Si7 Si 0.6399(6) 0.1902(3) 0.38212(19) 0.0239(12) Uani 1 1 d .
Si8 Si 0.9039(6) 0.3477(3) 0.3466(2) 0.0235(12) Uani 1 1 d .
Si9 Si 1.0279(6) 0.1430(3) 0.36815(19) 0.0221(12) Uani 1 1 d .
Si10 Si 0.9005(6) 0.0758(3) 0.0489(2) 0.0248(12) Uani 1 1 d .
Si11 Si 0.5684(5) -0.0203(3) 0.09947(19) 0.0179(11) Uani 1 1 d .
C1 C 0.961(2) 0.2551(9) 0.2064(7) 0.021(4) Uani 1 1 d .
H1A H 0.9458 0.3104 0.2107 0.031 Uiso 1 1 calc R
H1B H 0.9601 0.2425 0.1684 0.031 Uiso 1 1 calc R
H1C H 1.0531 0.2408 0.2231 0.031 Uiso 1 1 calc R
C2 C 1.0276(18) 0.0529(10) 0.2012(6) 0.020(4) Uani 1 1 d .
H2A H 1.0642 0.0389 0.2369 0.030 Uiso 1 1 calc R
H2B H 1.0776 0.0986 0.1890 0.030 Uiso 1 1 calc R
H2C H 1.0429 0.0101 0.1768 0.030 Uiso 1 1 calc R
C3 C 0.732(3) -0.0012(10) 0.2442(7) 0.052(8) Uani 1 1 d .
H3A H 0.7173 -0.0482 0.2232 0.079 Uiso 1 1 calc R
H3B H 0.6403 0.0198 0.2536 0.079 Uiso 1 1 calc R
H3C H 0.7889 -0.0133 0.2767 0.079 Uiso 1 1 calc R
C4 C 0.726(3) 0.2780(12) 0.0789(9) 0.048(7) Uani 1 1 d .
H4A H 0.7557 0.2604 0.0441 0.071 Uiso 1 1 calc R
H4B H 0.8110 0.2881 0.1019 0.071 Uiso 1 1 calc R
H4C H 0.6707 0.3253 0.0747 0.071 Uiso 1 1 calc R
C5 C 0.4409(19) 0.2010(11) 0.0726(8) 0.031(5) Uani 1 1 d .
H5A H 0.4197 0.2525 0.0586 0.047 Uiso 1 1 calc R
H5B H 0.3670 0.1854 0.0966 0.047 Uiso 1 1 calc R
H5C H 0.4439 0.1643 0.0431 0.047 Uiso 1 1 calc R
C6 C 0.439(2) 0.1735(13) 0.2229(7) 0.041(6) Uani 1 1 d .
H6A H 0.4405 0.1752 0.2618 0.062 Uiso 1 1 calc R
H6B H 0.4520 0.1203 0.2112 0.062 Uiso 1 1 calc R
H6C H 0.3472 0.1928 0.2086 0.062 Uiso 1 1 calc R
C7 C 0.536(3) 0.3357(10) 0.2053(9) 0.046(7) Uani 1 1 d .
H7A H 0.4463 0.3455 0.1855 0.069 Uiso 1 1 calc R
H7B H 0.6108 0.3682 0.1913 0.069 Uiso 1 1 calc R
H7C H 0.5254 0.3476 0.2430 0.069 Uiso 1 1 calc R
C8 C 0.566(2) 0.0953(11) 0.3669(9) 0.038(6) Uani 1 1 d .
H8A H 0.4922 0.0833 0.3917 0.057 Uiso 1 1 calc R
H8B H 0.6419 0.0567 0.3703 0.057 Uiso 1 1 calc R
H8C H 0.5254 0.0950 0.3305 0.057 Uiso 1 1 calc R
C9 C 0.504(2) 0.2648(11) 0.3737(7) 0.031(5) Uani 1 1 d .
H9A H 0.5162 0.2921 0.3402 0.046 Uiso 1 1 calc R
H9B H 0.5122 0.3012 0.4033 0.046 Uiso 1 1 calc R
H9C H 0.4094 0.2409 0.3730 0.046 Uiso 1 1 calc R
C10 C 0.689(3) 0.1881(13) 0.4548(8) 0.042(6) Uani 1 1 d .
H10A H 0.6139 0.1623 0.4738 0.063 Uiso 1 1 calc R
H10B H 0.7004 0.2409 0.4680 0.063 Uiso 1 1 calc R
H10C H 0.7784 0.1600 0.4607 0.063 Uiso 1 1 calc R
C11 C 0.801(3) 0.4152(11) 0.3021(7) 0.038(6) Uani 1 1 d .
H11A H 0.7014 0.4156 0.3118 0.057 Uiso 1 1 calc R
H11B H 0.8068 0.3984 0.2652 0.057 Uiso 1 1 calc R
H11C H 0.8405 0.4672 0.3060 0.057 Uiso 1 1 calc R
C12 C 0.873(3) 0.3758(12) 0.4167(7) 0.054(8) Uani 1 1 d .
H12A H 0.9195 0.4252 0.4245 0.080 Uiso 1 1 calc R
H12B H 0.9126 0.3364 0.4408 0.080 Uiso 1 1 calc R
H12C H 0.7708 0.3807 0.4215 0.080 Uiso 1 1 calc R
C13 C 1.1070(19) 0.3554(9) 0.3389(7) 0.023(4) Uani 1 1 d .
H13A H 1.1375 0.4086 0.3452 0.034 Uiso 1 1 calc R
H13B H 1.1301 0.3400 0.3029 0.034 Uiso 1 1 calc R
H13C H 1.1561 0.3215 0.3648 0.034 Uiso 1 1 calc R
C14 C 1.0858(19) 0.1804(11) 0.4363(6) 0.022(4) Uani 1 1 d .
H14A H 1.1755 0.1559 0.4479 0.034 Uiso 1 1 calc R
H14B H 1.0128 0.1684 0.4616 0.034 Uiso 1 1 calc R
H14C H 1.0990 0.2362 0.4346 0.034 Uiso 1 1 calc R
C15 C 0.9807(19) 0.0379(8) 0.3803(6) 0.016(4) Uani 1 1 d .
H15A H 0.9733 0.0105 0.3463 0.023 Uiso 1 1 calc R
H15B H 0.8896 0.0351 0.3976 0.023 Uiso 1 1 calc R
H15C H 1.0548 0.0141 0.4033 0.023 Uiso 1 1 calc R
C16 C 1.185(2) 0.1457(13) 0.3270(7) 0.036(5) Uani 1 1 d .
H16A H 1.2679 0.1265 0.3478 0.054 Uiso 1 1 calc R
H16B H 1.2024 0.1988 0.3159 0.054 Uiso 1 1 calc R
H16C H 1.1681 0.1133 0.2956 0.054 Uiso 1 1 calc R
C17 C 1.047(3) 0.1472(12) 0.0619(10) 0.052(7) Uani 1 1 d .
H17A H 1.1333 0.1292 0.0455 0.078 Uiso 1 1 calc R
H17B H 1.0652 0.1526 0.1003 0.078 Uiso 1 1 calc R
H17C H 1.0189 0.1971 0.0467 0.078 Uiso 1 1 calc R
C18 C 0.982(2) -0.0213(11) 0.0433(7) 0.032(5) Uani 1 1 d .
H18A H 1.0609 -0.0189 0.0193 0.048 Uiso 1 1 calc R
H18B H 0.9104 -0.0577 0.0291 0.048 Uiso 1 1 calc R
H18C H 1.0172 -0.0385 0.0784 0.048 Uiso 1 1 calc R
C19 C 0.813(3) 0.1003(13) -0.0169(8) 0.046(7) Uani 1 1 d .
H19A H 0.7208 0.0747 -0.0204 0.069 Uiso 1 1 calc R
H19B H 0.8734 0.0830 -0.0453 0.069 Uiso 1 1 calc R
H19C H 0.8001 0.1562 -0.0194 0.069 Uiso 1 1 calc R
C20 C 0.6620(19) -0.1153(9) 0.1102(7) 0.020(4) Uani 1 1 d .
H20A H 0.6147 -0.1549 0.0881 0.030 Uiso 1 1 calc R
H20B H 0.6588 -0.1300 0.1477 0.030 Uiso 1 1 calc R
H20C H 0.7612 -0.1104 0.1005 0.030 Uiso 1 1 calc R
C21 C 0.490(2) -0.0157(12) 0.0300(8) 0.036(5) Uani 1 1 d .
H21A H 0.4135 -0.0535 0.0257 0.054 Uiso 1 1 calc R
H21B H 0.5640 -0.0271 0.0049 0.054 Uiso 1 1 calc R
H21C H 0.4523 0.0360 0.0230 0.054 Uiso 1 1 calc R
C22 C 0.4104(17) -0.0188(10) 0.1417(7) 0.023(4) Uani 1 1 d .
H22A H 0.3580 0.0294 0.1357 0.034 Uiso 1 1 calc R
H22B H 0.4417 -0.0225 0.1792 0.034 Uiso 1 1 calc R
H22C H 0.3485 -0.0625 0.1323 0.034 Uiso 1 1 calc R

loop_
_atom_site_aniso_label
_atom_site_aniso_U_11
_atom_site_aniso_U_22
_atom_site_aniso_U_33
_atom_site_aniso_U_23
_atom_site_aniso_U_13
_atom_site_aniso_U_12
Si1 0.025(3) 0.013(2) 0.011(2) -0.0102(19) 0.0036(19) -0.003(2)
Si2 0.031(3) 0.011(2) 0.009(2) 0.0011(18) 0.004(2) 0.011(2)
Si3 0.013(2) 0.015(2) 0.007(2) 0.0053(18) -0.0017(18) -0.0023(19)
Si4 0.012(2) 0.014(2) 0.016(2) 0.0055(18) -0.0005(18) -0.0031(19)
Si5 0.036(3) 0.015(2) 0.016(3) -0.009(2) 0.001(2) 0.010(2)
Si6 0.013(2) 0.012(2) 0.004(2) -0.0051(17) 0.0027(17) -0.0019(18)
Si7 0.034(3) 0.027(3) 0.012(2) -0.003(2) 0.006(2) -0.009(2)
Si8 0.032(3) 0.024(3) 0.014(2) -0.008(2) -0.002(2) -0.002(2)
Si9 0.034(3) 0.028(3) 0.004(2) 0.003(2) -0.004(2) -0.004(2)
Si10 0.038(3) 0.025(3) 0.013(3) 0.005(2) 0.009(2) 0.007(2)
Si11 0.021(3) 0.015(2) 0.017(3) -0.0052(19) -0.002(2) 0.004(2)
C1 0.040(11) 0.012(8) 0.011(8) 0.018(7) 0.002(8) 0.002(8)
C2 0.019(10) 0.031(10) 0.009(8) 0.020(7) 0.002(7) 0.020(8)
C3 0.14(3) 0.012(10) 0.000(9) 0.009(7) -0.018(11) 0.029(12)
C4 0.072(18) 0.034(12) 0.038(13) 0.031(10) 0.022(12) 0.018(12)
C5 0.017(10) 0.028(10) 0.048(13) 0.009(9) -0.023(9) 0.027(8)
C6 0.051(14) 0.072(16) 0.000(9) -0.025(9) -0.002(9) -0.007(12)
C7 0.082(18) 0.008(9) 0.044(13) 0.009(9) -0.043(12) 0.031(10)
C8 0.019(11) 0.050(13) 0.049(13) -0.035(11) 0.040(10) 0.011(9)
C9 0.041(12) 0.044(12) 0.009(9) -0.016(8) 0.005(8) 0.042(10)
C10 0.056(16) 0.051(14) 0.018(11) 0.008(10) -0.008(10) 0.003(12)
C11 0.075(17) 0.028(11) 0.010(10) -0.003(8) -0.011(10) 0.032(11)
C12 0.12(2) 0.040(12) 0.000(9) 0.016(8) -0.036(11) -0.026(14)
C13 0.037(11) 0.010(8) 0.021(10) -0.039(7) 0.016(8) -0.008(8)
C14 0.022(10) 0.040(11) 0.004(8) -0.002(7) -0.017(7) 0.007(9)
C15 0.037(11) 0.006(7) 0.006(8) 0.019(6) 0.019(7) 0.005(7)
C16 0.035(12) 0.069(15) 0.006(9) -0.008(9) 0.022(8) -0.023(11)
C17 0.078(19) 0.034(12) 0.046(14) 0.014(11) 0.018(13) -0.016(12)
C18 0.055(14) 0.026(10) 0.016(10) 0.004(8) 0.008(9) 0.027(10)
C19 0.068(17) 0.049(13) 0.021(11) -0.025(10) 0.023(11) -0.054(12)
C20 0.021(10) 0.006(8) 0.031(10) 0.018(7) -0.019(8) 0.001(7)
C21 0.044(13) 0.028(11) 0.036(12) 0.001(9) -0.008(10) 0.034(10)
C22 0.007(9) 0.027(10) 0.033(11) -0.007(8) -0.009(8) 0.006(8)

loop_
_atom_type_symbol
_atom_type_description
_atom_type_scat_dispersion_real
_atom_type_scat_dispersion_imag
_atom_type_scat_source
C C 0.0033 0.0016 'International Tables Vol C Tables 4.2.6.8 and 6.1.1.4'
H H 0.0000 0.0000 'International Tables Vol C Tables 4.2.6.8 and 6.1.1.4'
Si Si 0.0817 0.0704 'International Tables Vol C Tables 4.2.6.8 and 6.1.1.4'

loop_
_geom_angle_atom_site_label_1
_geom_angle_atom_site_label_2
_geom_angle_atom_site_label_3
_geom_angle
C1 Si1 Si6 107.5(6)
C1 Si1 Si2 102.1(6)
Si6 Si1 Si2 121.0(2)
C1 Si1 Si5 108.8(6)
Si6 Si1 Si5 116.9(2)
Si2 Si1 Si5 99.1(2)
C2 Si2 C3 112.3(9)
C2 Si2 Si1 106.9(6)
C3 Si2 Si1 110.5(6)
C2 Si2 Si3 110.2(5)
C3 Si2 Si3 110.9(7)
Si1 Si2 Si3 105.8(2)
Si4 Si3 Si10 109.0(2)
Si4 Si3 Si2 106.1(2)
Si10 Si3 Si2 113.4(3)
Si4 Si3 Si11 111.5(2)
Si10 Si3 Si11 107.2(2)
Si2 Si3 Si11 109.8(2)
C5 Si4 C4 107.3(10)
C5 Si4 Si5 109.5(7)
C4 Si4 Si5 108.8(8)
C5 Si4 Si3 114.6(6)
C4 Si4 Si3 112.9(7)
Si5 Si4 Si3 103.6(2)
C7 Si5 C6 109.0(12)
C7 Si5 Si4 111.6(8)
C6 Si5 Si4 107.8(6)
C7 Si5 Si1 115.5(7)
C6 Si5 Si1 110.7(8)
Si4 Si5 Si1 101.9(2)
Si7 Si6 Si8 109.1(2)
Si7 Si6 Si1 116.0(2)
Si8 Si6 Si1 107.8(2)
Si7 Si6 Si9 106.9(2)
Si8 Si6 Si9 106.3(2)
Si1 Si6 Si9 110.3(2)
C8 Si7 C9 110.9(10)
C8 Si7 C10 105.3(11)
C9 Si7 C10 105.8(9)
C8 Si7 Si6 112.3(5)
C9 Si7 Si6 111.3(7)
C10 Si7 Si6 110.9(8)
C12 Si8 C11 107.8(10)
C12 Si8 C13 105.7(10)
C11 Si8 C13 112.8(10)
C12 Si8 Si6 110.0(7)
C11 Si8 Si6 112.5(7)
C13 Si8 Si6 107.8(5)
C16 Si9 C14 107.1(9)
C16 Si9 C15 108.3(9)
C14 Si9 C15 104.1(8)
C16 Si9 Si6 112.7(8)
C14 Si9 Si6 109.8(6)
C15 Si9 Si6 114.4(6)
C18 Si10 C19 107.9(9)
C18 Si10 C17 108.1(11)
C19 Si10 C17 107.3(9)
C18 Si10 Si3 113.1(7)
C19 Si10 Si3 109.3(7)
C17 Si10 Si3 111.0(8)
C22 Si11 C21 103.9(9)
C22 Si11 C20 108.1(8)
C21 Si11 C20 109.6(8)
C22 Si11 Si3 114.7(6)
C21 Si11 Si3 110.4(8)
C20 Si11 Si3 109.9(6)

loop_
_geom_bond_atom_site_label_1
_geom_bond_atom_site_label_2
_geom_bond_distance
Si1 C1 1.956(17)
Si1 Si6 2.358(6)
Si1 Si2 2.367(6)
Si1 Si5 2.412(7)
Si2 C2 1.881(17)
Si2 C3 1.94(2)
Si2 Si3 2.376(6)
Si3 Si4 2.341(6)
Si3 Si10 2.364(7)
Si3 Si11 2.377(6)
Si4 C5 1.866(17)
Si4 C4 1.87(2)
Si4 Si5 2.338(6)
Si5 C7 1.824(17)
Si5 C6 1.87(2)
Si6 Si7 2.344(7)
Si6 Si8 2.358(6)
Si6 Si9 2.362(7)
Si7 C8 1.82(2)
Si7 C9 1.830(17)
Si7 C10 1.870(19)
Si8 C12 1.87(2)
Si8 C11 1.867(18)
Si8 C13 1.937(18)
Si9 C16 1.843(18)
Si9 C14 1.894(16)
Si9 C15 1.909(15)
Si10 C18 1.862(18)
Si10 C19 1.87(2)
Si10 C17 1.88(2)
Si11 C22 1.867(18)
Si11 C21 1.87(2)
Si11 C20 1.886(16)

loop_
_geom_torsion_atom_site_label_1
_geom_torsion_atom_site_label_2
_geom_torsion_atom_site_label_3
_geom_torsion_atom_site_label_4
_geom_torsion
C1 Si1 Si2 C2 41.1(8)
Si6 Si1 Si2 C2 -78.2(6)
Si5 Si1 Si2 C2 152.7(5)
C1 Si1 Si2 C3 163.5(10)
Si6 Si1 Si2 C3 44.3(9)
Si5 Si1 Si2 C3 -84.8(8)
C1 Si1 Si2 Si3 -76.4(6)
Si6 Si1 Si2 Si3 164.3(3)
Si5 Si1 Si2 Si3 35.2(3)
C2 Si2 Si3 Si4 -125.6(6)
C3 Si2 Si3 Si4 109.4(8)
Si1 Si2 Si3 Si4 -10.4(3)
C2 Si2 Si3 Si10 -6.0(7)
C3 Si2 Si3 Si10 -130.9(8)
Si1 Si2 Si3 Si10 109.3(3)
C2 Si2 Si3 Si11 113.8(6)
C3 Si2 Si3 Si11 -11.1(8)
Si1 Si2 Si3 Si11 -130.9(3)
Si10 Si3 Si4 C5 98.2(8)
Si2 Si3 Si4 C5 -139.4(8)
Si11 Si3 Si4 C5 -19.9(8)
Si10 Si3 Si4 C4 -25.0(9)
Si2 Si3 Si4 C4 97.4(9)
Si11 Si3 Si4 C4 -143.1(9)
Si10 Si3 Si4 Si5 -142.5(3)
Si2 Si3 Si4 Si5 -20.0(3)
Si11 Si3 Si4 Si5 99.4(3)
C5 Si4 Si5 C7 -71.0(11)
C4 Si4 Si5 C7 45.9(12)
Si3 Si4 Si5 C7 166.3(9)
C5 Si4 Si5 C6 48.6(11)
C4 Si4 Si5 C6 165.5(11)
Si3 Si4 Si5 C6 -74.1(8)
C5 Si4 Si5 Si1 165.2(7)
C4 Si4 Si5 Si1 -77.9(8)
Si3 Si4 Si5 Si1 42.5(3)
C1 Si1 Si5 C7 -62.7(11)
Si6 Si1 Si5 C7 59.2(10)
Si2 Si1 Si5 C7 -169.0(9)
C1 Si1 Si5 C6 172.8(8)
Si6 Si1 Si5 C6 -65.2(7)
Si2 Si1 Si5 C6 66.6(7)
C1 Si1 Si5 Si4 58.4(6)
Si6 Si1 Si5 Si4 -179.6(2)
Si2 Si1 Si5 Si4 -47.8(3)
C1 Si1 Si6 Si7 162.2(6)
Si2 Si1 Si6 Si7 -81.2(4)
Si5 Si1 Si6 Si7 39.6(4)
C1 Si1 Si6 Si8 39.5(6)
Si2 Si1 Si6 Si8 156.1(3)
Si5 Si1 Si6 Si8 -83.1(3)
C1 Si1 Si6 Si9 -76.1(6)
Si2 Si1 Si6 Si9 40.4(4)
Si5 Si1 Si6 Si9 161.2(2)
Si8 Si6 Si7 C8 172.2(9)
Si1 Si6 Si7 C8 50.2(9)
Si9 Si6 Si7 C8 -73.2(9)
Si8 Si6 Si7 C9 47.2(7)
Si1 Si6 Si7 C9 -74.8(7)
Si9 Si6 Si7 C9 161.8(7)
Si8 Si6 Si7 C10 -70.2(8)
Si1 Si6 Si7 C10 167.8(8)
Si9 Si6 Si7 C10 44.3(8)
Si7 Si6 Si8 C12 35.5(10)
Si1 Si6 Si8 C12 162.3(9)
Si9 Si6 Si8 C12 -79.5(10)
Si7 Si6 Si8 C11 -84.7(8)
Si1 Si6 Si8 C11 42.1(8)
Si9 Si6 Si8 C11 160.4(8)
Si7 Si6 Si8 C13 150.3(6)
Si1 Si6 Si8 C13 -82.9(6)
Si9 Si6 Si8 C13 35.3(6)
Si7 Si6 Si9 C16 170.6(7)
Si8 Si6 Si9 C16 -72.9(8)
Si1 Si6 Si9 C16 43.7(8)
Si7 Si6 Si9 C14 -70.1(7)
Si8 Si6 Si9 C14 46.4(7)
Si1 Si6 Si9 C14 163.0(7)
Si7 Si6 Si9 C15 46.5(6)
Si8 Si6 Si9 C15 162.9(5)
Si1 Si6 Si9 C15 -80.4(6)
Si4 Si3 Si10 C18 -172.4(8)
Si2 Si3 Si10 C18 69.7(8)
Si11 Si3 Si10 C18 -51.6(8)
Si4 Si3 Si10 C19 -52.2(7)
Si2 Si3 Si10 C19 -170.1(7)
Si11 Si3 Si10 C19 68.6(7)
Si4 Si3 Si10 C17 65.9(9)
Si2 Si3 Si10 C17 -52.0(9)
Si11 Si3 Si10 C17 -173.3(8)
Si4 Si3 Si11 C22 -53.0(7)
Si10 Si3 Si11 C22 -172.2(6)
Si2 Si3 Si11 C22 64.2(7)
Si4 Si3 Si11 C21 64.0(7)
Si10 Si3 Si11 C21 -55.3(7)
Si2 Si3 Si11 C21 -178.8(7)
Si4 Si3 Si11 C20 -175.0(7)
Si10 Si3 Si11 C20 65.7(7)
Si2 Si3 Si11 C20 -57.8(7)
